data_4341817
loop_
_publ_author_name
'Kosnik, Stephanie C.'
'Farrar, Gregory J.'
'Norton, Erin L.'
'Cooper, Benjamin F. T.'
'Ellis, Bobby D.'
'Macdonald, Charles L. B.'

_publ_section_title
;
 Low-Valent Chemistry: An Alternative Approach to Phosphorus-Containing
 Oligomers.
;
_journal_name_full 'Inorganic chemistry'
_journal_page_first 141201074418004
_journal_paper_doi 10.1021/ic502229w
_journal_year 2014
_chemical_formula_moiety 'C48 H40 Br Cu N2 P6, C H2 Cl2,'
_chemical_formula_sum 'C49 H42 Br Cl2 Cu N2 P6'
_chemical_formula_weight 1059.01
_chemical_name_systematic
;
 ?
;
_space_group_crystal_system monoclinic
_space_group_IT_number 5
_space_group_name_Hall 'C 2y'
_space_group_name_H-M_alt 'C 1 2 1'
_symmetry_space_group_name_Hall 'C 2y'
_symmetry_space_group_name_H-M 'C 1 2 1'
_atom_sites_solution_hydrogens geom
_audit_creation_method SHELXL-2012
_cell_angle_alpha 90
_cell_angle_beta 133.915(5)
_cell_angle_gamma 90
_cell_formula_units_Z 2
_cell_length_a 21.2636(18)
_cell_length_b 10.1246(7)
_cell_length_c 15.1840(12)
_cell_measurement_reflns_used 9934
_cell_measurement_temperature 173(2)
_cell_measurement_theta_max 32.05
_cell_measurement_theta_min 3.57
_cell_volume 2354.8(4)
_computing_cell_refinement 'Bruker SAINT'
_computing_data_collection 'Bruker APEX2'
_computing_data_reduction 'Bruker SAINT'
_computing_molecular_graphics 'Bruker SHELXTL'
_computing_publication_material 'Bruker SHELXTL'
_computing_structure_refinement 'SHELXL-2012 (Sheldrick, 2012)'
_computing_structure_solution 'SHELXS-97 (Sheldrick 2008)'
_diffrn_ambient_temperature 173(2)
_diffrn_measured_fraction_theta_full 0.997
_diffrn_measured_fraction_theta_max 0.998
_diffrn_measurement_device_type 'Bruker APEX-II CCD'
_diffrn_measurement_method '\f and \w scans'
_diffrn_radiation_type MoK\a
_diffrn_radiation_wavelength 0.71073
_diffrn_reflns_av_R_equivalents 0.0806
_diffrn_reflns_av_unetI/netI 0.0570
_diffrn_reflns_Laue_measured_fraction_full 0.997
_diffrn_reflns_Laue_measured_fraction_max 0.998
_diffrn_reflns_limit_h_max 29
_diffrn_reflns_limit_h_min -27
_diffrn_reflns_limit_k_max 14
_diffrn_reflns_limit_k_min -14
_diffrn_reflns_limit_l_max 21
_diffrn_reflns_limit_l_min -21
_diffrn_reflns_number 31574
_diffrn_reflns_point_group_measured_fraction_full 0.994
_diffrn_reflns_point_group_measured_fraction_max 0.985
_diffrn_reflns_theta_full 25.242
_diffrn_reflns_theta_max 30.000
_diffrn_reflns_theta_min 3.567
_exptl_absorpt_coefficient_mu 1.667
_exptl_absorpt_correction_T_max 0.659
_exptl_absorpt_correction_T_min 0.537
_exptl_absorpt_correction_type multi-scan
_exptl_absorpt_process_details 'SADABS; Bruker, 2012'
_exptl_crystal_colour yellow
_exptl_crystal_density_diffrn 1.494
_exptl_crystal_description Prism
_exptl_crystal_F_000 1076
_exptl_crystal_size_max 0.40
_exptl_crystal_size_mid 0.35
_exptl_crystal_size_min 0.25
_refine_diff_density_max 1.194
_refine_diff_density_min -1.243
_refine_diff_density_rms 0.100
_refine_ls_abs_structure_details
;
 Flack x determined using 2800 quotients [(I+)-(I-)]/[(I+)+(I-)]
 (Parsons and Flack (2004), Acta Cryst. A60, s61).
;
_refine_ls_abs_structure_Flack 0.152(6)
_refine_ls_extinction_method none
_refine_ls_goodness_of_fit_ref 1.032
_refine_ls_hydrogen_treatment constr
_refine_ls_matrix_type full
_refine_ls_number_parameters 282
_refine_ls_number_reflns 6779
_refine_ls_number_restraints 14
_refine_ls_restrained_S_all 1.038
_refine_ls_R_factor_all 0.0503
_refine_ls_R_factor_gt 0.0472
_refine_ls_shift/su_max 0.012
_refine_ls_shift/su_mean 0.000
_refine_ls_structure_factor_coef Fsqd
_refine_ls_weighting_details
;
 w=1/[\s^2^(Fo^2^)+(0.0943P)^2^+0.2638P]
 where P=(Fo^2^+2Fc^2^)/3
;
_refine_ls_weighting_scheme calc
_refine_ls_wR_factor_gt 0.1270
_refine_ls_wR_factor_ref 0.1302
_reflns_Friedel_coverage 0.875
_reflns_Friedel_fraction_full 0.991
_reflns_Friedel_fraction_max 0.970
_reflns_number_gt 6356
_reflns_number_total 6779
_reflns_threshold_expression 'I > 2\s(I)'
_cod_data_source_file ic502229w_si_004.cif
_cod_data_source_block shelx
_cod_original_cell_volume 2354.8(3)
_cod_database_code 4341817
_shelx_space_group_comment
;
The symmetry employed for this shelxl refinement is uniquely defined
by the following loop, which should always be used as a source of
symmetry information in preference to the above space-group names.
They are only intended as comments.
;
_shelxl_version_number 2012-9

loop_
_space_group_symop_operation_xyz
'x, y, z'
'-x, y, -z'
'x+1/2, y+1/2, z'
'-x+1/2, y+1/2, -z'

loop_
_atom_site_label
_atom_site_type_symbol
_atom_site_fract_x
_atom_site_fract_y
_atom_site_fract_z
_atom_site_U_iso_or_equiv
_atom_site_adp_type
_atom_site_occupancy
_atom_site_site_symmetry_order
_atom_site_calc_flag
_atom_site_refinement_flags_posn
_atom_site_refinement_flags_adp
_atom_site_refinement_flags_occupancy
Br Br 0.0000 1.02627(9) 0.0000 0.0559(3) Uani 1 2 d S T P
Cu Cu 0.0000 1.25766(9) 0.0000 0.02134(16) Uani 1 2 d S T P
P1 P 0.14178(5) 1.50099(11) 0.12333(7) 0.01599(17) Uani 1 1 d . . .
P2 P 0.07619(6) 1.37072(11) -0.03211(8) 0.01878(19) Uani 1 1 d . . .
P3 P -0.03103(5) 1.50008(11) -0.17135(7) 0.01583(18) Uani 1 1 d . . .
N N 0.09108(19) 1.5652(3) 0.1552(3) 0.0174(5) Uani 1 1 d . . .
C11 C 0.2319(2) 1.3977(4) 0.2479(3) 0.0221(7) Uani 1 1 d . . .
C12 C 0.2212(3) 1.2637(5) 0.2521(4) 0.0345(9) Uani 1 1 d . . .
H12 H 0.1674 1.2224 0.1853 0.041 Uiso 1 1 calc R U .
C13 C 0.2883(4) 1.1894(6) 0.3531(5) 0.0438(11) Uani 1 1 d . . .
H13 H 0.2806 1.0972 0.3543 0.053 Uiso 1 1 calc R U .
C14 C 0.3661(3) 1.2478(6) 0.4516(4) 0.0418(11) Uani 1 1 d . . .
H14 H 0.4108 1.1969 0.5220 0.050 Uiso 1 1 calc R U .
C15 C 0.3790(3) 1.3814(6) 0.4482(4) 0.0401(11) Uani 1 1 d . . .
H15 H 0.4336 1.4212 0.5147 0.048 Uiso 1 1 calc R U .
C16 C 0.3121(3) 1.4565(5) 0.3475(4) 0.0307(8) Uani 1 1 d . . .
H16 H 0.3206 1.5482 0.3459 0.037 Uiso 1 1 calc R U .
C21 C 0.1934(2) 1.6385(5) 0.1176(3) 0.0228(7) Uani 1 1 d . . .
C22 C 0.2471(3) 1.6102(5) 0.0965(4) 0.0349(10) Uani 1 1 d . . .
H22 H 0.2552 1.5216 0.0856 0.042 Uiso 1 1 calc R U .
C23 C 0.2873(4) 1.7112(8) 0.0917(5) 0.0531(17) Uani 1 1 d . . .
H23 H 0.3231 1.6927 0.0770 0.064 Uiso 1 1 calc R U .
C24 C 0.2759(4) 1.8406(7) 0.1082(5) 0.0539(18) Uani 1 1 d . . .
H24 H 0.3049 1.9103 0.1065 0.065 Uiso 1 1 calc R U .
C25 C 0.2222(4) 1.8687(6) 0.1272(6) 0.0526(15) Uani 1 1 d . . .
H25 H 0.2137 1.9576 0.1369 0.063 Uiso 1 1 calc R U .
C26 C 0.1805(3) 1.7662(5) 0.1322(4) 0.0370(9) Uani 1 1 d . . .
H26 H 0.1438 1.7849 0.1455 0.044 Uiso 1 1 calc R U .
C31 C -0.0960(3) 1.3988(4) -0.3093(3) 0.0234(7) Uani 1 1 d . . .
C32 C -0.0798(3) 1.2661(5) -0.3084(4) 0.0425(12) Uani 1 1 d . . .
H32 H -0.0305 1.2245 -0.2346 0.051 Uiso 1 1 calc R U .
C33 C -0.1368(5) 1.1936(6) -0.4180(5) 0.0552(16) Uani 1 1 d . . .
H33 H -0.1259 1.1025 -0.4176 0.066 Uiso 1 1 calc R U .
C34 C -0.2072(4) 1.2523(6) -0.5245(4) 0.0450(12) Uani 1 1 d . . .
H34 H -0.2450 1.2024 -0.5980 0.054 Uiso 1 1 calc R U .
C35 C -0.2235(4) 1.3827(6) -0.5255(4) 0.0450(13) Uani 1 1 d . . .
H35 H -0.2731 1.4231 -0.5998 0.054 Uiso 1 1 calc R U .
C36 C -0.1681(3) 1.4573(5) -0.4186(4) 0.0364(10) Uani 1 1 d . . .
H36 H -0.1796 1.5485 -0.4205 0.044 Uiso 1 1 calc R U .
C41 C 0.0076(2) 1.6372(5) -0.1993(3) 0.0220(6) Uani 1 1 d . . .
C42 C 0.0514(3) 1.6113(6) -0.2359(4) 0.0362(11) Uani 1 1 d . . .
H42 H 0.0581 1.5230 -0.2495 0.043 Uiso 1 1 calc R U .
C43 C 0.0852(3) 1.7158(8) -0.2521(5) 0.0513(17) Uani 1 1 d . . .
H43 H 0.1153 1.6988 -0.2764 0.062 Uiso 1 1 calc R U .
C44 C 0.0750(4) 1.8440(7) -0.2330(5) 0.0508(17) Uani 1 1 d . . .
H44 H 0.0980 1.9148 -0.2445 0.061 Uiso 1 1 calc R U .
C45 C 0.0318(5) 1.8705(6) -0.1975(6) 0.0522(15) Uani 1 1 d . . .
H45 H 0.0249 1.9590 -0.1847 0.063 Uiso 1 1 calc R U .
C46 C -0.0018(3) 1.7655(5) -0.1802(4) 0.0366(9) Uani 1 1 d . . .
H46 H -0.0314 1.7832 -0.1551 0.044 Uiso 1 1 calc R U .
Cl1 Cl 0.5000 0.9555(4) 0.5000 0.178(3) Uani 1 2 d DS TU P
Cl2 Cl 0.5000 0.6783(5) 0.5000 0.228(5) Uani 1 2 d DS TU P
C51 C 0.4600(18) 0.8169(3) 0.461(5) 0.176(14) Uani 0.5 1 d D U P
H51A H 0.4201 0.8169 0.4730 0.212 Uiso 0.5 1 calc R U P
H51B H 0.4217 0.8169 0.3708 0.212 Uiso 0.5 1 calc R U P

loop_
_atom_site_aniso_label
_atom_site_aniso_U_11
_atom_site_aniso_U_22
_atom_site_aniso_U_33
_atom_site_aniso_U_23
_atom_site_aniso_U_13
_atom_site_aniso_U_12
Br 0.0769(6) 0.0155(3) 0.0846(6) 0.000 0.0595(5) 0.000
Cu 0.0260(3) 0.0152(3) 0.0217(3) 0.000 0.0162(3) 0.000
P1 0.0143(3) 0.0184(4) 0.0158(3) 0.0029(3) 0.0106(3) 0.0014(3)
P2 0.0206(4) 0.0197(4) 0.0189(4) 0.0019(3) 0.0148(3) 0.0052(3)
P3 0.0169(3) 0.0178(4) 0.0149(3) 0.0014(3) 0.0118(3) 0.0016(3)
N 0.0182(13) 0.0153(13) 0.0193(13) -0.0027(10) 0.0132(11) -0.0030(10)
C11 0.0174(14) 0.0318(19) 0.0154(14) 0.0054(13) 0.0108(12) 0.0048(13)
C12 0.0287(19) 0.029(2) 0.0287(19) 0.0103(17) 0.0135(16) 0.0034(17)
C13 0.044(3) 0.037(2) 0.037(2) 0.020(2) 0.023(2) 0.014(2)
C14 0.033(2) 0.049(3) 0.029(2) 0.015(2) 0.0162(18) 0.017(2)
C15 0.026(2) 0.055(3) 0.0217(18) 0.0012(19) 0.0099(16) 0.006(2)
C16 0.0269(18) 0.034(2) 0.0207(17) 0.0004(15) 0.0126(15) 0.0031(16)
C21 0.0161(14) 0.0306(17) 0.0178(14) 0.0023(14) 0.0103(13) -0.0063(15)
C22 0.0288(19) 0.049(3) 0.035(2) 0.0018(18) 0.0253(18) -0.0057(18)
C23 0.037(2) 0.087(5) 0.043(3) 0.004(3) 0.030(2) -0.018(3)
C24 0.043(3) 0.067(4) 0.034(2) 0.007(2) 0.020(2) -0.027(3)
C25 0.053(3) 0.035(3) 0.051(3) 0.003(2) 0.029(3) -0.018(2)
C26 0.035(2) 0.029(2) 0.043(2) 0.005(2) 0.026(2) -0.0046(19)
C31 0.0261(17) 0.0279(19) 0.0203(15) -0.0033(13) 0.0176(14) -0.0025(14)
C32 0.052(3) 0.032(2) 0.0238(18) -0.0070(18) 0.0194(19) 0.008(2)
C33 0.072(4) 0.038(3) 0.035(2) -0.018(2) 0.029(3) -0.001(3)
C34 0.058(3) 0.043(3) 0.029(2) -0.011(2) 0.028(2) -0.011(2)
C35 0.039(2) 0.050(3) 0.0197(19) -0.0033(19) 0.0104(18) -0.007(2)
C36 0.035(2) 0.033(2) 0.0244(19) -0.0029(16) 0.0143(18) -0.0007(18)
C41 0.0187(14) 0.0292(16) 0.0169(14) 0.0047(14) 0.0118(12) -0.0023(14)
C42 0.0280(19) 0.055(3) 0.034(2) 0.0155(19) 0.0248(18) 0.0056(19)
C43 0.027(2) 0.094(5) 0.034(2) 0.017(3) 0.0217(19) -0.007(2)
C44 0.038(3) 0.065(4) 0.029(2) 0.006(2) 0.016(2) -0.028(3)
C45 0.072(4) 0.034(2) 0.048(3) 0.000(2) 0.040(3) -0.023(3)
C46 0.053(3) 0.026(2) 0.039(2) -0.0012(18) 0.035(2) -0.009(2)
Cl1 0.369(10) 0.052(2) 0.167(5) 0.000 0.206(6) 0.000
Cl2 0.179(5) 0.066(3) 0.509(15) 0.000 0.265(9) 0.000
C51 0.105(15) 0.089(17) 0.30(3) 0.03(2) 0.13(2) 0.005(13)

loop_
_atom_type_symbol
_atom_type_description
_atom_type_scat_dispersion_real
_atom_type_scat_dispersion_imag
_atom_type_scat_source
C C 0.0033 0.0016 'International Tables Vol C Tables 4.2.6.8 and 6.1.1.4'
H H 0.0000 0.0000 'International Tables Vol C Tables 4.2.6.8 and 6.1.1.4'
N N 0.0061 0.0033 'International Tables Vol C Tables 4.2.6.8 and 6.1.1.4'
P P 0.1023 0.0942 'International Tables Vol C Tables 4.2.6.8 and 6.1.1.4'
Cl Cl 0.1484 0.1585 'International Tables Vol C Tables 4.2.6.8 and 6.1.1.4'
Cu Cu 0.3201 1.2651 'International Tables Vol C Tables 4.2.6.8 and 6.1.1.4'
Br Br -0.2901 2.4595 'International Tables Vol C Tables 4.2.6.8 and 6.1.1.4'

loop_
_geom_angle_atom_site_label_1
_geom_angle_atom_site_label_2
_geom_angle_atom_site_label_3
_geom_angle
_geom_angle_site_symmetry_1
_geom_angle_site_symmetry_3
P2 Cu P2 120.17(5) 2 .
P2 Cu Br 119.92(3) 2 .
P2 Cu Br 119.91(3) . .
N P1 C21 105.13(18) . .
N P1 C11 111.38(16) . .
C21 P1 C11 104.77(17) . .
N P1 P2 121.29(11) . .
C21 P1 P2 111.67(13) . .
C11 P1 P2 101.58(13) . .
P1 P2 P3 98.15(5) . .
P1 P2 Cu 95.06(4) . .
P3 P2 Cu 95.09(4) . .
N P3 C41 105.11(18) 2 .
N P3 C31 110.95(17) 2 .
C41 P3 C31 105.53(18) . .
N P3 P2 120.74(11) 2 .
C41 P3 P2 110.56(12) . .
C31 P3 P2 103.10(14) . .
P1 N P3 131.1(2) . 2
C12 C11 C16 118.7(4) . .
C12 C11 P1 121.5(3) . .
C16 C11 P1 119.5(3) . .
C11 C12 C13 120.5(4) . .
C11 C12 H12 119.8 . .
C13 C12 H12 119.8 . .
C14 C13 C12 120.6(5) . .
C14 C13 H13 119.7 . .
C12 C13 H13 119.7 . .
C13 C14 C15 119.9(4) . .
C13 C14 H14 120.0 . .
C15 C14 H14 120.0 . .
C16 C15 C14 119.8(5) . .
C16 C15 H15 120.1 . .
C14 C15 H15 120.1 . .
C15 C16 C11 120.4(5) . .
C15 C16 H16 119.8 . .
C11 C16 H16 119.8 . .
C26 C21 C22 120.8(4) . .
C26 C21 P1 121.3(3) . .
C22 C21 P1 117.9(4) . .
C23 C22 C21 119.6(6) . .
C23 C22 H22 120.2 . .
C21 C22 H22 120.2 . .
C22 C23 C24 120.3(6) . .
C22 C23 H23 119.9 . .
C24 C23 H23 119.9 . .
C23 C24 C25 120.2(5) . .
C23 C24 H24 119.9 . .
C25 C24 H24 119.9 . .
C24 C25 C26 120.2(6) . .
C24 C25 H25 119.9 . .
C26 C25 H25 119.9 . .
C21 C26 C25 118.9(5) . .
C21 C26 H26 120.5 . .
C25 C26 H26 120.5 . .
C32 C31 C36 119.1(4) . .
C32 C31 P3 123.3(3) . .
C36 C31 P3 117.5(3) . .
C31 C32 C33 119.4(5) . .
C31 C32 H32 120.3 . .
C33 C32 H32 120.3 . .
C34 C33 C32 120.9(5) . .
C34 C33 H33 119.6 . .
C32 C33 H33 119.6 . .
C33 C34 C35 119.9(5) . .
C33 C34 H34 120.1 . .
C35 C34 H34 120.1 . .
C34 C35 C36 120.6(5) . .
C34 C35 H35 119.7 . .
C36 C35 H35 119.7 . .
C31 C36 C35 120.1(5) . .
C31 C36 H36 119.9 . .
C35 C36 H36 119.9 . .
C46 C41 C42 119.7(4) . .
C46 C41 P3 121.2(3) . .
C42 C41 P3 119.0(4) . .
C43 C42 C41 119.5(5) . .
C43 C42 H42 120.2 . .
C41 C42 H42 120.2 . .
C44 C43 C42 120.2(5) . .
C44 C43 H43 119.9 . .
C42 C43 H43 119.9 . .
C45 C44 C43 120.7(5) . .
C45 C44 H44 119.7 . .
C43 C44 H44 119.7 . .
C44 C45 C46 119.4(6) . .
C44 C45 H45 120.3 . .
C46 C45 H45 120.3 . .
C41 C46 C45 120.4(5) . .
C41 C46 H46 119.8 . .
C45 C46 H46 119.8 . .
C51 Cl1 C51 47(2) . 2_656
C51 Cl2 C51 47(2) 2_656 .
Cl2 C51 Cl1 133(2) . .
Cl2 C51 H51A 104.0 . .
Cl1 C51 H51A 104.0 . .
Cl2 C51 H51B 104.0 . .
Cl1 C51 H51B 104.0 . .
H51A C51 H51B 105.5 . .

loop_
_geom_bond_atom_site_label_1
_geom_bond_atom_site_label_2
_geom_bond_distance
_geom_bond_site_symmetry_2
Br Cu 2.3427(8) .
Cu P2 2.2952(10) 2
Cu P2 2.2953(10) .
P1 N 1.595(3) .
P1 C21 1.812(4) .
P1 C11 1.820(4) .
P1 P2 2.1654(12) .
P2 P3 2.1672(12) .
P3 N 1.600(3) 2
P3 C41 1.808(4) .
P3 C31 1.826(4) .
N P3 1.600(3) 2
C11 C12 1.385(6) .
C11 C16 1.405(6) .
C12 C13 1.385(6) .
C12 H12 0.9500 .
C13 C14 1.375(8) .
C13 H13 0.9500 .
C14 C15 1.388(9) .
C14 H14 0.9500 .
C15 C16 1.386(6) .
C15 H15 0.9500 .
C16 H16 0.9500 .
C21 C26 1.372(7) .
C21 C22 1.413(6) .
C22 C23 1.366(7) .
C22 H22 0.9500 .
C23 C24 1.386(11) .
C23 H23 0.9500 .
C24 C25 1.388(11) .
C24 H24 0.9500 .
C25 C26 1.400(7) .
C25 H25 0.9500 .
C26 H26 0.9500 .
C31 C32 1.385(6) .
C31 C36 1.388(6) .
C32 C33 1.406(6) .
C32 H32 0.9500 .
C33 C34 1.361(8) .
C33 H33 0.9500 .
C34 C35 1.362(9) .
C34 H34 0.9500 .
C35 C36 1.394(7) .
C35 H35 0.9500 .
C36 H36 0.9500 .
C41 C46 1.376(7) .
C41 C42 1.400(6) .
C42 C43 1.394(7) .
C42 H42 0.9500 .
C43 C44 1.379(11) .
C43 H43 0.9500 .
C44 C45 1.376(11) .
C44 H44 0.9500 .
C45 C46 1.404(7) .
C45 H45 0.9500 .
C46 H46 0.9500 .
Cl1 C51 1.531(12) .
Cl1 C51 1.531(12) 2_656
Cl2 C51 1.531(12) 2_656
Cl2 C51 1.531(12) .
C51 H51A 0.9900 .
C51 H51B 0.9900 .

loop_
_geom_hbond_atom_site_label_D
_geom_hbond_atom_site_label_H
_geom_hbond_atom_site_label_A
_geom_hbond_distance_DH
_geom_hbond_distance_HA
_geom_hbond_distance_DA
_geom_hbond_angle_DHA
_geom_hbond_site_symmetry_A
C46 H46 Br 0.95 3.14 3.783(5) 126.3 1_565

loop_
_geom_torsion_atom_site_label_1
_geom_torsion_atom_site_label_2
_geom_torsion_atom_site_label_3
_geom_torsion_atom_site_label_4
_geom_torsion
_geom_torsion_site_symmetry_1
_geom_torsion_site_symmetry_4
C21 P1 N P3 178.7(2) . 2
C11 P1 N P3 -68.3(3) . 2
P2 P1 N P3 51.0(3) . 2
N P1 C11 C12 92.0(4) . .
C21 P1 C11 C12 -154.9(4) . .
P2 P1 C11 C12 -38.5(4) . .
N P1 C11 C16 -82.4(3) . .
C21 P1 C11 C16 30.8(4) . .
P2 P1 C11 C16 147.1(3) . .
C16 C11 C12 C13 0.3(7) . .
P1 C11 C12 C13 -174.1(4) . .
C11 C12 C13 C14 1.2(8) . .
C12 C13 C14 C15 -2.7(8) . .
C13 C14 C15 C16 2.7(8) . .
C14 C15 C16 C11 -1.2(7) . .
C12 C11 C16 C15 -0.3(6) . .
P1 C11 C16 C15 174.3(4) . .
N P1 C21 C26 -3.5(4) . .
C11 P1 C21 C26 -121.0(3) . .
P2 P1 C21 C26 129.8(3) . .
N P1 C21 C22 177.1(3) . .
C11 P1 C21 C22 59.6(3) . .
P2 P1 C21 C22 -49.6(3) . .
C26 C21 C22 C23 0.6(7) . .
P1 C21 C22 C23 -179.9(4) . .
C21 C22 C23 C24 0.4(8) . .
C22 C23 C24 C25 -1.3(9) . .
C23 C24 C25 C26 1.2(9) . .
C22 C21 C26 C25 -0.7(7) . .
P1 C21 C26 C25 179.8(4) . .
C24 C25 C26 C21 -0.2(8) . .
N P3 C31 C32 -122.9(4) 2 .
C41 P3 C31 C32 123.8(4) . .
P2 P3 C31 C32 7.8(4) . .
N P3 C31 C36 53.4(4) 2 .
C41 P3 C31 C36 -60.0(4) . .
P2 P3 C31 C36 -176.0(3) . .
C36 C31 C32 C33 -0.4(8) . .
P3 C31 C32 C33 175.8(5) . .
C31 C32 C33 C34 0.3(10) . .
C32 C33 C34 C35 -0.5(10) . .
C33 C34 C35 C36 0.6(10) . .
C32 C31 C36 C35 0.6(7) . .
P3 C31 C36 C35 -175.8(4) . .
C34 C35 C36 C31 -0.7(9) . .
N P3 C41 C46 12.5(4) 2 .
C31 P3 C41 C46 129.9(3) . .
P2 P3 C41 C46 -119.3(3) . .
N P3 C41 C42 -170.3(3) 2 .
C31 P3 C41 C42 -53.0(4) . .
P2 P3 C41 C42 57.8(3) . .
C46 C41 C42 C43 0.2(6) . .
P3 C41 C42 C43 -177.0(3) . .
C41 C42 C43 C44 -0.4(7) . .
C42 C43 C44 C45 0.2(8) . .
C43 C44 C45 C46 0.2(8) . .
C42 C41 C46 C45 0.2(7) . .
P3 C41 C46 C45 177.3(4) . .
C44 C45 C46 C41 -0.4(8) . .
C51 Cl2 C51 Cl1 0.000(7) 2_656 .
C51 Cl1 C51 Cl2 0.000(8) 2_656 .
